data_4133092
loop_
_publ_author_name
'Bezdek, M\'at\'e J'
'Chirik, Paul J.'

_publ_section_title
;
 Proton-Coupled Electron Transfer to a Molybdenum Ethylene Complex Yields
 a \b-Agostic Ethyl: Structure, Dynamics and Mechanism.
;
_journal_issue 42
_journal_name_full 'Journal of the American Chemical Society'
_journal_page_first 13817
_journal_page_last 13826
_journal_paper_doi 10.1021/jacs.8b08460
_journal_volume 140
_journal_year 2018
_chemical_formula_sum 'C81 H58 B F24 Mo N3 P2'
_chemical_formula_weight 1697.99
_space_group_crystal_system monoclinic
_space_group_IT_number 14
_space_group_name_Hall '-P 2ybc'
_space_group_name_H-M_alt 'P 1 21/c 1'
_atom_sites_solution_hydrogens mixed
_audit_creation_method SHELXL-2014
_cell_angle_alpha 90
_cell_angle_beta 100.7150(10)
_cell_angle_gamma 90
_cell_formula_units_Z 4
_cell_length_a 19.2322(4)
_cell_length_b 17.1195(4)
_cell_length_c 23.0976(5)
_cell_measurement_reflns_used 9404
_cell_measurement_temperature 100(2)
_cell_measurement_theta_max 74.46
_cell_measurement_theta_min 3.23
_cell_volume 7472.2(3)
_computing_cell_refinement 'Bruker SAINT'
_computing_data_collection 'Bruker APEX3'
_computing_data_reduction 'Bruker SAINT'
_computing_molecular_graphics 'ORTEP3 (Farraguia, 1994)'
_computing_structure_refinement 'SHELXL-97 (Sheldrick, 2008)'
_computing_structure_solution 'SHELXT (Sheldrick 2016)'
_diffrn_ambient_temperature 100(2)
_diffrn_measured_fraction_theta_full 0.998
_diffrn_measured_fraction_theta_max 0.995
_diffrn_measurement_device_type 'Bruker D8 Venture Photon 100 CMOS'
_diffrn_measurement_method 'phi and omega scans'
_diffrn_radiation_source 'I\mS microfocus source'
_diffrn_radiation_type CuK\a
_diffrn_radiation_wavelength 1.54178
_diffrn_reflns_av_R_equivalents 0.0303
_diffrn_reflns_av_unetI/netI 0.0228
_diffrn_reflns_Laue_measured_fraction_full 0.998
_diffrn_reflns_Laue_measured_fraction_max 0.995
_diffrn_reflns_limit_h_max 24
_diffrn_reflns_limit_h_min -23
_diffrn_reflns_limit_k_max 21
_diffrn_reflns_limit_k_min -21
_diffrn_reflns_limit_l_max 28
_diffrn_reflns_limit_l_min -28
_diffrn_reflns_number 70534
_diffrn_reflns_point_group_measured_fraction_full 0.998
_diffrn_reflns_point_group_measured_fraction_max 0.995
_diffrn_reflns_theta_full 67.679
_diffrn_reflns_theta_max 74.511
_diffrn_reflns_theta_min 2.338
_exptl_absorpt_coefficient_mu 2.794
_exptl_absorpt_correction_T_max 0.7538
_exptl_absorpt_correction_T_min 0.5668
_exptl_absorpt_correction_type multi-scan
_exptl_absorpt_process_details 'TWINABS BRUKER AXS'
_exptl_crystal_colour brown
_exptl_crystal_density_diffrn 1.509
_exptl_crystal_description block
_exptl_crystal_F_000 3432
_exptl_crystal_size_max 0.261
_exptl_crystal_size_mid 0.252
_exptl_crystal_size_min 0.246
_refine_diff_density_max 1.167
_refine_diff_density_min -0.674
_refine_diff_density_rms 0.069
_refine_ls_extinction_method none
_refine_ls_goodness_of_fit_ref 1.045
_refine_ls_hydrogen_treatment mixed
_refine_ls_matrix_type full
_refine_ls_number_parameters 1108
_refine_ls_number_reflns 15221
_refine_ls_number_restraints 0
_refine_ls_restrained_S_all 1.045
_refine_ls_R_factor_all 0.0433
_refine_ls_R_factor_gt 0.0410
_refine_ls_shift/su_max 0.003
_refine_ls_shift/su_mean 0.000
_refine_ls_structure_factor_coef Fsqd
_refine_ls_weighting_details 'w=1/[\s^2^(Fo^2^)+(0.0475P)^2^+10.2879P] where P=(Fo^2^+2Fc^2^)/3'
_refine_ls_weighting_scheme calc
_refine_ls_wR_factor_gt 0.1018
_refine_ls_wR_factor_ref 0.1038
_reflns_Friedel_coverage 0.000
_reflns_number_gt 14315
_reflns_number_total 15221
_reflns_threshold_expression 'I > 2\s(I)'
_cod_data_source_file ja8b08460_si_002.cif
_cod_data_source_block mb48
_cod_original_sg_symbol_H-M 'P 21/c'
_cod_database_code 4133092
_shelx_space_group_comment
;
The symmetry employed for this shelxl refinement is uniquely defined
by the following loop, which should always be used as a source of
symmetry information in preference to the above space-group names.
They are only intended as comments.
;
_shelx_estimated_absorpt_t_min 0.529
_shelx_estimated_absorpt_t_max 0.546
_shelxl_version_number 2014-3

loop_
_space_group_symop_operation_xyz
'x, y, z'
'-x, y+1/2, -z+1/2'
'-x, -y, -z'
'x, -y-1/2, z-1/2'

loop_
_atom_site_label
_atom_site_type_symbol
_atom_site_fract_x
_atom_site_fract_y
_atom_site_fract_z
_atom_site_U_iso_or_equiv
_atom_site_adp_type
_atom_site_occupancy
_atom_site_site_symmetry_order
_atom_site_calc_flag
_atom_site_refinement_flags_posn
_atom_site_refinement_flags_adp
_atom_site_refinement_flags_occupancy
_atom_site_disorder_assembly
_atom_site_disorder_group
C1 C 0.06357(12) 0.69522(14) 0.65359(10) 0.0268(5) Uani 1 1 d . . . . .
H1 H 0.06258(13) 0.6411(18) 0.65662(14) 0.032 Uiso 1 1 calc R U . . .
C2 C 0.00327(12) 0.73583(15) 0.65828(11) 0.0298(5) Uani 1 1 d . . . . .
H2 H -0.0385(13) 0.7081(9) 0.6645(2) 0.036 Uiso 1 1 calc R U . . .
C3 C 0.00246(13) 0.81668(15) 0.65411(11) 0.0302(5) Uani 1 1 d . . . . .
H3 H -0.0407(14) 0.8470(10) 0.65635(13) 0.036 Uiso 1 1 calc R U . . .
C4 C 0.06403(12) 0.85323(14) 0.64674(10) 0.0270(5) Uani 1 1 d . . . . .
H4 H 0.06563(13) 0.9090(18) 0.64440(13) 0.032 Uiso 1 1 calc R U . . .
C5 C 0.12430(11) 0.80916(13) 0.64265(9) 0.0212(4) Uani 1 1 d . . . . .
C6 C 0.19118(11) 0.84381(13) 0.63620(9) 0.0213(4) Uani 1 1 d . . . . .
C7 C 0.20289(12) 0.92266(13) 0.63066(10) 0.0231(4) Uani 1 1 d . . . . .
H7 H 0.1664(12) 0.9576(11) 0.63206(11) 0.028 Uiso 1 1 calc R U . . .
C8 C 0.26889(11) 0.95090(13) 0.62295(9) 0.0228(4) Uani 1 1 d . . . . .
C9 C 0.32192(11) 0.89526(13) 0.62252(10) 0.0236(4) Uani 1 1 d . . . . .
H9 H 0.3683(14) 0.9121(5) 0.61784(17) 0.028 Uiso 1 1 calc R U . . .
C10 C 0.30902(11) 0.81598(13) 0.62873(9) 0.0220(4) Uani 1 1 d . . . . .
C11 C 0.36073(12) 0.75445(13) 0.63138(10) 0.0249(4) Uani 1 1 d . . . . .
C12 C 0.43257(12) 0.76797(15) 0.63138(12) 0.0325(5) Uani 1 1 d . . . . .
H12 H 0.4483(6) 0.8183(18) 0.6265(2) 0.039 Uiso 1 1 calc R U . . .
C13 C 0.47978(13) 0.70701(16) 0.63861(14) 0.0402(6) Uani 1 1 d . . . . .
H13 H 0.5290(18) 0.7155(3) 0.63804(14) 0.048 Uiso 1 1 calc R U . . .
C14 C 0.45409(14) 0.63231(16) 0.64683(13) 0.0398(6) Uani 1 1 d . . . . .
H14 H 0.4855(12) 0.5892(16) 0.6532(3) 0.048 Uiso 1 1 calc R U . . .
C15 C 0.38313(13) 0.62171(15) 0.64559(12) 0.0331(5) Uani 1 1 d . . . . .
H15 H 0.3663(6) 0.5688(18) 0.6513(2) 0.040 Uiso 1 1 calc R U . . .
C16 C 0.28094(11) 1.03536(13) 0.61562(10) 0.0246(4) Uani 1 1 d . . . . .
C17 C 0.24702(13) 1.09037(14) 0.64549(11) 0.0295(5) Uani 1 1 d . . . . .
H17 H 0.2182(10) 1.0738(6) 0.6707(9) 0.035 Uiso 1 1 calc R U . . .
C18 C 0.25636(14) 1.16992(14) 0.63748(12) 0.0343(5) Uani 1 1 d . . . . .
H18 H 0.2331(9) 1.2060(13) 0.6574(7) 0.041 Uiso 1 1 calc R U . . .
C19 C 0.29990(14) 1.19580(14) 0.60009(12) 0.0338(5) Uani 1 1 d . . . . .
H19 H 0.3059(3) 1.2498(19) 0.5945(2) 0.041 Uiso 1 1 calc R U . . .
C20 C 0.33471(13) 1.14170(15) 0.57088(11) 0.0313(5) Uani 1 1 d . . . . .
H20 H 0.3637(11) 1.1584(6) 0.5468(9) 0.038 Uiso 1 1 calc R U . . .
C21 C 0.32529(12) 1.06217(14) 0.57838(10) 0.0273(5) Uani 1 1 d . . . . .
H21 H 0.3477(8) 1.0280(12) 0.5593(7) 0.033 Uiso 1 1 calc R U . . .
C22 C 0.26705(14) 0.72120(15) 0.49284(10) 0.0320(5) Uani 1 1 d . . . . .
C23 C 0.26589(19) 0.79224(18) 0.46262(13) 0.0471(7) Uani 1 1 d . . . . .
H23 H 0.2187(17) 0.8283(13) 0.4562(3) 0.057 Uiso 1 1 calc R U . . .
C24 C 0.3246(2) 0.8166(2) 0.44095(18) 0.0665(11) Uani 1 1 d . . . . .
H24 H 0.3232(3) 0.869(2) 0.4185(10) 0.080 Uiso 1 1 calc R U . . .
C25 C 0.3842(2) 0.7719(3) 0.44896(16) 0.0705(12) Uani 1 1 d . . . . .
H25 H 0.426(2) 0.7900(9) 0.4334(8) 0.085 Uiso 1 1 calc R U . . .
C26 C 0.38729(18) 0.7007(2) 0.47902(15) 0.0562(9) Uani 1 1 d . . . . .
H26 H 0.4274(19) 0.6707(14) 0.4838(3) 0.067 Uiso 1 1 calc R U . . .
C27 C 0.32860(14) 0.67595(18) 0.50158(12) 0.0386(6) Uani 1 1 d . . . . .
H27 H 0.33056(16) 0.6255(18) 0.5242(8) 0.046 Uiso 1 1 calc R U . . .
C28 C 0.15656(11) 0.60526(12) 0.47847(9) 0.0224(4) Uani 1 1 d . . . . .
C29 C 0.19790(13) 0.55990(14) 0.44812(10) 0.0288(5) Uani 1 1 d . . . . .
H29 H 0.2465(16) 0.5729(4) 0.44979(12) 0.035 Uiso 1 1 calc R U . . .
C30 C 0.16901(14) 0.49583(15) 0.41541(11) 0.0351(5) Uani 1 1 d . . . . .
H30 H 0.1982(10) 0.4646(11) 0.3952(7) 0.042 Uiso 1 1 calc R U . . .
C31 C 0.09824(15) 0.47667(15) 0.41178(11) 0.0355(5) Uani 1 1 d . . . . .
H31 H 0.0784(7) 0.4322(16) 0.3890(8) 0.043 Uiso 1 1 calc R U . . .
C32 C 0.05647(14) 0.52169(15) 0.44104(11) 0.0334(5) Uani 1 1 d . . . . .
H32 H 0.0084(17) 0.5092(5) 0.43845(14) 0.040 Uiso 1 1 calc R U . . .
C33 C 0.08516(12) 0.58534(14) 0.47432(11) 0.0284(5) Uani 1 1 d . . . . .
H33 H 0.0556(10) 0.6163(10) 0.4949(7) 0.034 Uiso 1 1 calc R U . . .
C34 C 0.12446(15) 0.76264(15) 0.50303(11) 0.0352(6) Uani 1 1 d . . . . .
H34A H 0.0819(9) 0.7483(7) 0.5175(8) 0.053 Uiso 1 1 calc R U . . .
H34B H 0.1138(8) 0.7665(9) 0.4604(8) 0.053 Uiso 1 1 calc R U . . .
H34C H 0.1416(5) 0.8127(10) 0.5196(8) 0.053 Uiso 1 1 calc R U . . .
C35 C 0.19844(14) 0.70227(18) 0.78321(11) 0.0383(6) Uani 1 1 d . . . . .
C36 C 0.14966(14) 0.6696(2) 0.81414(12) 0.0517(9) Uani 1 1 d . . . . .
H36 H 0.1448 0.6157 0.8157 0.062 Uiso 1 1 calc R U . . .
C37 C 0.10868(18) 0.7171(3) 0.84241(15) 0.0717(8) Uani 1 1 d . . . . .
H37 H 0.0764 0.6950 0.8630 0.086 Uiso 1 1 calc R U . . .
C38 C 0.11499(18) 0.7958(3) 0.84040(15) 0.0717(8) Uani 1 1 d . . . . .
H38 H 0.0872 0.8271 0.8599 0.086 Uiso 1 1 calc R U . . .
C39 C 0.16222(18) 0.8302(3) 0.80968(15) 0.0717(8) Uani 1 1 d . . . . .
H39 H 0.1665 0.8843 0.8086 0.086 Uiso 1 1 calc R U . . .
C40 C 0.20345(18) 0.7827(2) 0.78028(13) 0.0494(8) Uani 1 1 d . . . . .
H40 H 0.2344 0.8053 0.7586 0.059 Uiso 1 1 calc R U . . .
C41 C 0.34164(13) 0.65910(13) 0.77697(10) 0.0261(5) Uani 1 1 d . . . . .
C42 C 0.37038(15) 0.73230(15) 0.77238(13) 0.0386(6) Uani 1 1 d . . . . .
H42 H 0.3393(10) 0.7764(15) 0.7513(7) 0.046 Uiso 1 1 calc R U . . .
C43 C 0.44098(16) 0.74665(17) 0.79606(14) 0.0453(7) Uani 1 1 d . . . . .
H43 H 0.4618(8) 0.802(2) 0.79316(18) 0.054 Uiso 1 1 calc R U . . .
C44 C 0.48396(16) 0.68766(18) 0.82345(13) 0.0437(7) Uani 1 1 d . . . . .
H44 H 0.5297(19) 0.6964(4) 0.8372(6) 0.052 Uiso 1 1 calc R U . . .
C45 C 0.45520(16) 0.61536(17) 0.82917(14) 0.0446(7) Uani 1 1 d . . . . .
H45 H 0.4870(11) 0.5708(16) 0.8509(8) 0.054 Uiso 1 1 calc R U . . .
C46 C 0.38418(15) 0.60063(16) 0.80636(13) 0.0387(6) Uani 1 1 d . . . . .
H46 H 0.3630(7) 0.5458(18) 0.8114(2) 0.046 Uiso 1 1 calc R U . . .
C47 C 0.23371(15) 0.54268(16) 0.76566(11) 0.0375(6) Uani 1 1 d . . . . .
H47A H 0.2636(10) 0.5060(8) 0.7494(8) 0.056 Uiso 1 1 calc R U . . .
H47B H 0.1843(10) 0.5290(6) 0.7521(8) 0.056 Uiso 1 1 calc R U . . .
H47C H 0.2448(11) 0.5404(4) 0.8084(8) 0.056 Uiso 1 1 calc R U . . .
C48 C 0.15340(13) 0.56679(15) 0.62309(11) 0.0324(5) Uani 1 1 d . . . . .
H48A H 0.1373(4) 0.5493(4) 0.6602(8) 0.039 Uiso 1 1 calc R U . . .
H48B H 0.1129(9) 0.56886(15) 0.5883(7) 0.039 Uiso 1 1 calc R U . . .
C49 C 0.21694(16) 0.52865(16) 0.61169(13) 0.0371(6) Uani 1 1 d . . . . .
C50 C 0.21449(11) 0.28446(13) 0.90879(9) 0.0218(4) Uani 1 1 d . . . . .
C51 C 0.20520(12) 0.36561(13) 0.91155(10) 0.0259(4) Uani 1 1 d . . . . .
H51 H 0.2272(7) 0.3988(10) 0.8863(8) 0.031 Uiso 1 1 calc R U . . .
C52 C 0.16566(13) 0.39995(14) 0.94912(10) 0.0298(5) Uani 1 1 d . . . . .
C53 C 0.13349(13) 0.35502(16) 0.98628(11) 0.0323(5) Uani 1 1 d . . . . .
H53 H 0.1062(9) 0.3792(8) 1.0133(9) 0.039 Uiso 1 1 calc R U . . .
C54 C 0.14115(12) 0.27476(15) 0.98407(10) 0.0295(5) Uani 1 1 d . . . . .
C55 C 0.18030(11) 0.24017(14) 0.94583(10) 0.0247(4) Uani 1 1 d . . . . .
H55 H 0.18379(16) 0.1851(18) 0.94497(10) 0.030 Uiso 1 1 calc R U . . .
C56 C 0.15623(16) 0.48695(16) 0.94749(13) 0.0418(6) Uani 1 1 d . . . . .
C57 C 0.10688(15) 0.22359(18) 1.02273(12) 0.0397(6) Uani 1 1 d . . . . .
C58 C 0.29829(11) 0.16464(12) 0.88242(10) 0.0218(4) Uani 1 1 d . . . . .
C59 C 0.32624(11) 0.15003(14) 0.94205(10) 0.0249(4) Uani 1 1 d . . . . .
H59 H 0.3174(3) 0.1856(12) 0.9705(9) 0.030 Uiso 1 1 calc R U . . .
C60 C 0.36685(12) 0.08375(15) 0.95980(11) 0.0306(5) Uani 1 1 d . . . . .
C61 C 0.38042(13) 0.02891(15) 0.91937(12) 0.0334(5) Uani 1 1 d . . . . .
H61 H 0.4048(10) -0.0132(17) 0.9308(5) 0.040 Uiso 1 1 calc R U . . .
C62 C 0.35417(12) 0.04266(14) 0.86020(11) 0.0291(5) Uani 1 1 d . . . . .
C63 C 0.31520(11) 0.10970(13) 0.84238(10) 0.0241(4) Uani 1 1 d . . . . .
H63 H 0.2995(5) 0.1185(3) 0.8016(13) 0.029 Uiso 1 1 calc R U . . .
C64 C 0.39469(15) 0.07224(19) 1.02446(13) 0.0426(6) Uani 1 1 d . . . . .
C65 C 0.36680(15) -0.01485(17) 0.81446(14) 0.0430(7) Uani 1 1 d . . . . .
C66 C 0.19296(11) 0.23143(12) 0.80221(9) 0.0200(4) Uani 1 1 d . . . . .
C67 C 0.15951(11) 0.15995(12) 0.78560(9) 0.0198(4) Uani 1 1 d . . . . .
H67 H 0.1750(5) 0.1145(13) 0.8079(7) 0.024 Uiso 1 1 calc R U . . .
C68 C 0.10424(11) 0.15359(13) 0.73743(9) 0.0220(4) Uani 1 1 d . . . . .
C69 C 0.07962(12) 0.21822(13) 0.70380(10) 0.0250(4) Uani 1 1 d . . . . .
H69 H 0.0430(11) 0.21371(19) 0.6708(10) 0.030 Uiso 1 1 calc R U . . .
C70 C 0.11069(12) 0.28972(13) 0.72031(10) 0.0247(4) Uani 1 1 d . . . . .
C71 C 0.16562(11) 0.29597(13) 0.76854(10) 0.0230(4) Uani 1 1 d . . . . .
H71 H 0.1851(6) 0.3454(15) 0.7789(3) 0.028 Uiso 1 1 calc R U . . .
C72 C 0.06892(12) 0.07613(14) 0.72325(11) 0.0294(5) Uani 1 1 d . . . . .
C73 C 0.08770(15) 0.36215(15) 0.68630(12) 0.0360(6) Uani 1 1 d . . . . .
C74 C 0.31693(11) 0.30405(12) 0.84530(9) 0.0205(4) Uani 1 1 d . . . . .
C75 C 0.33164(11) 0.31694(12) 0.78905(9) 0.0210(4) Uani 1 1 d . . . . .
H75 H 0.3042(8) 0.2919(8) 0.7568(10) 0.025 Uiso 1 1 calc R U . . .
C76 C 0.38640(11) 0.36631(12) 0.77988(10) 0.0223(4) Uani 1 1 d . . . . .
C77 C 0.42912(11) 0.40377(12) 0.82647(10) 0.0232(4) Uani 1 1 d . . . . .
H77 H 0.4670(11) 0.4382(10) 0.8200(2) 0.028 Uiso 1 1 calc R U . . .
C78 C 0.41607(11) 0.39053(13) 0.88285(10) 0.0235(4) Uani 1 1 d . . . . .
C79 C 0.36138(11) 0.34196(13) 0.89172(10) 0.0235(4) Uani 1 1 d . . . . .
H79 H 0.3539(3) 0.3342(3) 0.9302(12) 0.028 Uiso 1 1 calc R U . . .
C80 C 0.39643(13) 0.38138(14) 0.71805(10) 0.0295(5) Uani 1 1 d . . . . .
C81 C 0.45881(12) 0.43156(15) 0.93499(11) 0.0311(5) Uani 1 1 d . . . . .
B1 B 0.25553(13) 0.24461(14) 0.85982(10) 0.0201(4) Uani 1 1 d . . . . .
F1 F 0.21444(13) 0.52443(11) 0.94103(15) 0.0910(9) Uani 1 1 d . . . . .
F2 F 0.10804(15) 0.50970(12) 0.90263(10) 0.0830(8) Uani 1 1 d . . . . .
F3 F 0.13849(15) 0.51564(11) 0.99568(9) 0.0730(7) Uani 1 1 d . . . . .
F4 F 0.05823(12) 0.17709(14) 0.99220(10) 0.0706(6) Uani 1 1 d . . . . .
F5 F 0.07336(15) 0.26302(13) 1.05848(11) 0.0843(8) Uani 1 1 d . . . . .
F6 F 0.15190(12) 0.17658(16) 1.05540(12) 0.0851(8) Uani 1 1 d . . . . .
F13 F 0.11247(9) 0.01609(8) 0.73770(8) 0.0456(4) Uani 1 1 d . . . . .
F14 F 0.01501(10) 0.06568(11) 0.75071(11) 0.0629(6) Uani 1 1 d . . . . .
F15 F 0.04331(12) 0.06775(10) 0.66577(8) 0.0625(6) Uani 1 1 d . . . . .
F16 F 0.03960(8) 0.35070(10) 0.63827(7) 0.0414(4) Uani 1 1 d . . . . .
F17 F 0.06338(13) 0.41558(11) 0.71858(8) 0.0664(6) Uani 1 1 d . . . . .
F18 F 0.14300(10) 0.39621(11) 0.66725(9) 0.0551(5) Uani 1 1 d . . . . .
F19 F 0.39813(10) 0.31665(10) 0.68719(7) 0.0450(4) Uani 1 1 d . . . . .
F20 F 0.34365(11) 0.42447(14) 0.68857(8) 0.0689(6) Uani 1 1 d . . . . .
F21 F 0.45541(10) 0.42062(12) 0.71519(8) 0.0576(5) Uani 1 1 d . . . . .
F22 F 0.42530(9) 0.49463(11) 0.94984(8) 0.0515(5) Uani 1 1 d . . . . .
F23 F 0.52142(8) 0.45613(10) 0.92489(7) 0.0417(4) Uani 1 1 d . . . . .
F24 F 0.47178(10) 0.38658(11) 0.98278(7) 0.0548(5) Uani 1 1 d . . . . .
Mo1 Mo 0.22277(2) 0.66952(2) 0.63340(2) 0.01865(6) Uani 1 1 d . . . . .
N1 N 0.12487(9) 0.72944(10) 0.64476(8) 0.0212(3) Uani 1 1 d . . . . .
N2 N 0.24313(9) 0.78897(10) 0.63490(7) 0.0200(3) Uani 1 1 d . . . . .
N3 N 0.33459(10) 0.68097(11) 0.63687(8) 0.0247(4) Uani 1 1 d . . . . .
P1 P 0.19247(3) 0.68817(3) 0.52497(2) 0.02208(11) Uani 1 1 d . . . . .
P2 P 0.24969(3) 0.64206(3) 0.74109(2) 0.02512(12) Uani 1 1 d . . . . .
F7 F 0.3444(8) 0.0517(12) 1.0521(8) 0.086(4) Uani 0.49(3) 1 d . . P A 1
F8 F 0.4172(8) 0.1412(6) 1.0511(5) 0.084(3) Uani 0.49(3) 1 d . . P A 1
F9 F 0.4460(8) 0.0235(11) 1.0369(6) 0.090(5) Uani 0.49(3) 1 d . . P A 1
F10 F 0.3975(10) -0.0798(7) 0.8349(6) 0.089(4) Uani 0.49(3) 1 d . . P A 1
F11 F 0.3071(6) -0.0360(7) 0.7776(4) 0.058(2) Uani 0.49(3) 1 d . . P A 1
F12 F 0.4041(6) 0.0136(7) 0.7757(5) 0.079(4) Uani 0.49(3) 1 d . . P A 1
F7A F 0.3465(7) 0.0696(14) 1.0562(8) 0.108(6) Uani 0.51(3) 1 d . . P A 2
F9A F 0.4275(8) 0.0038(7) 1.0356(6) 0.086(4) Uani 0.51(3) 1 d . . P A 2
F8A F 0.4419(9) 0.1214(9) 1.0460(5) 0.089(4) Uani 0.51(3) 1 d . . P A 2
F10A F 0.4165(8) -0.0646(9) 0.8363(6) 0.088(4) Uani 0.51(3) 1 d . . P A 2
F11A F 0.3100(7) -0.0532(11) 0.7936(10) 0.113(5) Uani 0.51(3) 1 d . . P A 2
F12A F 0.3914(8) 0.0189(6) 0.7715(4) 0.079(3) Uani 0.51(3) 1 d . . P A 2
H49A H 0.258(3) 0.565(4) 0.615(2) 0.119 Uiso 1 1 d . U . . .
H49C H 0.239(3) 0.493(4) 0.643(3) 0.119 Uiso 1 1 d . U . . .
H49B H 0.211(3) 0.508(3) 0.567(3) 0.119 Uiso 1 1 d . U . . .

loop_
_atom_site_aniso_label
_atom_site_aniso_U_11
_atom_site_aniso_U_22
_atom_site_aniso_U_33
_atom_site_aniso_U_23
_atom_site_aniso_U_13
_atom_site_aniso_U_12
C1 0.0281(11) 0.0246(11) 0.0285(11) 0.0002(9) 0.0074(9) -0.0080(9)
C2 0.0239(11) 0.0353(13) 0.0324(12) -0.0002(10) 0.0108(9) -0.0092(9)
C3 0.0235(11) 0.0349(12) 0.0343(12) -0.0046(10) 0.0104(9) -0.0012(9)
C4 0.0255(11) 0.0253(11) 0.0319(12) -0.0047(9) 0.0098(9) -0.0032(9)
C5 0.0229(10) 0.0209(10) 0.0205(10) -0.0033(8) 0.0061(8) -0.0039(8)
C6 0.0212(10) 0.0214(10) 0.0224(10) -0.0029(8) 0.0065(8) -0.0015(8)
C7 0.0227(10) 0.0203(10) 0.0275(11) -0.0040(8) 0.0079(8) -0.0012(8)
C8 0.0241(10) 0.0208(10) 0.0244(10) -0.0025(8) 0.0064(8) -0.0036(8)
C9 0.0216(10) 0.0227(10) 0.0280(11) -0.0015(8) 0.0081(8) -0.0045(8)
C10 0.0204(10) 0.0229(10) 0.0233(10) -0.0018(8) 0.0051(8) -0.0023(8)
C11 0.0225(10) 0.0236(11) 0.0291(11) -0.0005(9) 0.0056(8) -0.0011(8)
C12 0.0219(11) 0.0296(12) 0.0467(14) -0.0004(10) 0.0082(10) -0.0020(9)
C13 0.0194(11) 0.0384(14) 0.0627(18) -0.0015(13) 0.0070(11) -0.0002(10)
C14 0.0277(12) 0.0327(13) 0.0577(17) 0.0000(12) 0.0047(11) 0.0074(10)
C15 0.0282(12) 0.0251(12) 0.0450(14) 0.0008(10) 0.0041(10) 0.0019(9)
C16 0.0232(10) 0.0210(10) 0.0291(11) -0.0012(8) 0.0034(8) -0.0041(8)
C17 0.0317(12) 0.0232(11) 0.0355(12) -0.0042(9) 0.0110(10) -0.0048(9)
C18 0.0372(13) 0.0226(12) 0.0426(14) -0.0060(10) 0.0062(11) -0.0028(10)
C19 0.0385(13) 0.0189(11) 0.0408(13) 0.0028(10) -0.0009(11) -0.0072(9)
C20 0.0314(12) 0.0296(12) 0.0322(12) 0.0052(10) 0.0038(10) -0.0089(10)
C21 0.0269(11) 0.0244(11) 0.0312(11) 0.0005(9) 0.0068(9) -0.0031(9)
C22 0.0412(13) 0.0316(12) 0.0247(11) -0.0036(9) 0.0100(10) -0.0123(10)
C23 0.066(2) 0.0374(15) 0.0394(15) 0.0028(12) 0.0142(14) -0.0186(14)
C24 0.084(3) 0.061(2) 0.062(2) 0.0075(18) 0.031(2) -0.028(2)
C25 0.074(3) 0.091(3) 0.055(2) -0.009(2) 0.0344(19) -0.050(2)
C26 0.0412(16) 0.079(2) 0.0534(18) -0.0203(17) 0.0226(14) -0.0209(16)
C27 0.0352(14) 0.0506(16) 0.0330(13) -0.0081(12) 0.0137(11) -0.0139(12)
C28 0.0269(11) 0.0201(10) 0.0197(9) 0.0004(8) 0.0031(8) 0.0020(8)
C29 0.0270(11) 0.0281(12) 0.0314(12) -0.0037(9) 0.0058(9) 0.0030(9)
C30 0.0410(14) 0.0307(13) 0.0339(12) -0.0099(10) 0.0078(11) 0.0046(11)
C31 0.0445(14) 0.0261(12) 0.0325(12) -0.0056(10) -0.0016(11) -0.0047(10)
C32 0.0290(12) 0.0329(13) 0.0359(13) 0.0048(10) -0.0001(10) -0.0052(10)
C33 0.0275(11) 0.0263(11) 0.0320(12) 0.0007(9) 0.0072(9) 0.0021(9)
C34 0.0490(15) 0.0255(12) 0.0285(12) -0.0017(9) 0.0004(10) 0.0104(11)
C35 0.0341(13) 0.0586(18) 0.0203(11) -0.0078(11) 0.0004(9) 0.0099(12)
C36 0.0257(13) 0.100(3) 0.0290(13) -0.0130(15) 0.0029(10) -0.0022(14)
C37 0.0418(10) 0.128(2) 0.0401(9) -0.0334(13) -0.0051(7) 0.0283(13)
C38 0.0418(10) 0.128(2) 0.0401(9) -0.0334(13) -0.0051(7) 0.0283(13)
C39 0.0418(10) 0.128(2) 0.0401(9) -0.0334(13) -0.0051(7) 0.0283(13)
C40 0.0564(18) 0.0586(19) 0.0318(13) -0.0125(13) 0.0041(12) 0.0211(15)
C41 0.0313(12) 0.0226(11) 0.0232(10) -0.0009(8) 0.0017(9) -0.0006(9)
C42 0.0374(14) 0.0270(12) 0.0474(15) 0.0017(11) -0.0020(11) -0.0008(10)
C43 0.0424(15) 0.0290(13) 0.0603(18) -0.0020(12) -0.0016(13) -0.0080(11)
C44 0.0377(15) 0.0412(15) 0.0458(16) 0.0049(12) -0.0085(12) -0.0090(12)
C45 0.0410(15) 0.0345(14) 0.0542(17) 0.0056(13) -0.0021(13) 0.0061(12)
C46 0.0421(14) 0.0275(13) 0.0452(15) 0.0023(11) 0.0053(12) 0.0001(11)
C47 0.0440(14) 0.0377(14) 0.0298(12) 0.0105(10) 0.0043(10) -0.0113(11)
C48 0.0345(12) 0.0303(12) 0.0319(12) 0.0031(10) 0.0046(10) -0.0096(10)
C49 0.0455(15) 0.0277(12) 0.0367(14) 0.0064(11) 0.0044(11) 0.0028(11)
C50 0.0203(10) 0.0235(10) 0.0201(9) -0.0020(8) -0.0001(8) -0.0017(8)
C51 0.0291(11) 0.0243(11) 0.0236(10) -0.0016(9) 0.0034(9) -0.0012(9)
C52 0.0299(12) 0.0289(12) 0.0289(11) -0.0066(9) 0.0014(9) 0.0024(9)
C53 0.0292(12) 0.0390(13) 0.0293(12) -0.0081(10) 0.0069(9) 0.0034(10)
C54 0.0269(11) 0.0373(13) 0.0248(11) -0.0045(10) 0.0065(9) -0.0051(10)
C55 0.0236(10) 0.0257(11) 0.0243(10) -0.0025(8) 0.0032(8) -0.0039(8)
C56 0.0518(16) 0.0320(14) 0.0421(15) -0.0071(11) 0.0103(12) 0.0098(12)
C57 0.0399(14) 0.0456(15) 0.0374(14) -0.0024(12) 0.0171(11) -0.0070(12)
C58 0.0179(9) 0.0223(10) 0.0247(10) 0.0021(8) 0.0027(8) -0.0037(8)
C59 0.0212(10) 0.0271(11) 0.0257(11) 0.0016(9) 0.0024(8) -0.0027(8)
C60 0.0240(11) 0.0350(13) 0.0312(12) 0.0100(10) 0.0014(9) -0.0009(9)
C61 0.0242(11) 0.0279(12) 0.0474(15) 0.0093(11) 0.0044(10) 0.0052(9)
C62 0.0221(10) 0.0241(11) 0.0414(13) -0.0017(10) 0.0064(9) 0.0011(9)
C63 0.0214(10) 0.0226(10) 0.0280(11) -0.0001(9) 0.0036(8) -0.0026(8)
C64 0.0357(14) 0.0513(17) 0.0377(14) 0.0138(13) -0.0014(11) 0.0053(12)
C65 0.0360(14) 0.0323(14) 0.0595(18) -0.0104(13) 0.0057(12) 0.0081(11)
C66 0.0188(9) 0.0209(10) 0.0206(9) -0.0026(8) 0.0046(7) -0.0011(8)
C67 0.0207(10) 0.0185(10) 0.0208(10) 0.0003(8) 0.0051(8) -0.0003(8)
C68 0.0210(10) 0.0211(10) 0.0241(10) -0.0024(8) 0.0046(8) -0.0026(8)
C69 0.0231(10) 0.0276(11) 0.0225(10) 0.0004(9) -0.0001(8) -0.0022(8)
C70 0.0245(10) 0.0241(11) 0.0246(10) 0.0024(9) 0.0021(8) 0.0007(8)
C71 0.0242(10) 0.0194(10) 0.0247(10) -0.0016(8) 0.0027(8) -0.0025(8)
C72 0.0264(11) 0.0254(11) 0.0341(12) -0.0037(9) -0.0005(9) -0.0032(9)
C73 0.0411(14) 0.0270(12) 0.0360(13) 0.0032(10) -0.0030(11) -0.0009(10)
C74 0.0208(10) 0.0170(9) 0.0229(10) -0.0008(8) 0.0017(8) 0.0007(8)
C75 0.0230(10) 0.0183(9) 0.0214(10) -0.0025(8) 0.0033(8) 0.0009(8)
C76 0.0229(10) 0.0189(10) 0.0262(10) -0.0005(8) 0.0072(8) 0.0038(8)
C77 0.0200(10) 0.0184(10) 0.0322(11) -0.0014(8) 0.0071(8) 0.0005(8)
C78 0.0197(10) 0.0225(10) 0.0279(11) -0.0050(8) 0.0034(8) -0.0008(8)
C79 0.0231(10) 0.0263(11) 0.0205(10) -0.0021(8) 0.0028(8) -0.0015(8)
C80 0.0299(12) 0.0308(12) 0.0299(12) 0.0007(9) 0.0113(9) 0.0007(9)
C81 0.0246(11) 0.0346(13) 0.0344(12) -0.0089(10) 0.0062(9) -0.0074(9)
B1 0.0219(11) 0.0184(11) 0.0193(10) -0.0009(8) 0.0024(8) -0.0028(9)
F1 0.0823(16) 0.0257(9) 0.178(3) -0.0118(13) 0.0577(17) -0.0040(10)
F2 0.122(2) 0.0454(11) 0.0672(13) -0.0007(10) -0.0204(13) 0.0351(12)
F3 0.130(2) 0.0392(10) 0.0563(12) -0.0122(9) 0.0344(12) 0.0226(11)
F4 0.0705(13) 0.0838(15) 0.0665(13) -0.0162(11) 0.0360(11) -0.0465(12)
F5 0.135(2) 0.0646(13) 0.0786(15) -0.0119(11) 0.0846(16) -0.0138(14)
F6 0.0589(13) 0.1053(19) 0.0958(17) 0.0639(15) 0.0263(12) -0.0005(12)
F13 0.0425(9) 0.0204(7) 0.0662(11) -0.0080(7) -0.0098(8) 0.0001(6)
F14 0.0501(10) 0.0380(9) 0.1111(17) -0.0166(10) 0.0424(11) -0.0228(8)
F15 0.0911(15) 0.0376(9) 0.0437(9) -0.0053(7) -0.0264(9) -0.0217(9)
F16 0.0409(8) 0.0421(8) 0.0358(8) 0.0107(7) -0.0070(6) 0.0074(7)
F17 0.1092(17) 0.0428(10) 0.0443(10) 0.0021(8) 0.0067(10) 0.0437(11)
F18 0.0555(11) 0.0442(10) 0.0623(11) 0.0244(9) 0.0026(9) -0.0111(8)
F19 0.0639(11) 0.0433(9) 0.0314(8) -0.0112(7) 0.0183(7) -0.0047(8)
F20 0.0684(12) 0.1000(17) 0.0437(10) 0.0365(10) 0.0246(9) 0.0454(12)
F21 0.0648(12) 0.0702(12) 0.0445(9) -0.0075(9) 0.0279(9) -0.0337(10)
F22 0.0395(9) 0.0541(10) 0.0593(10) -0.0353(9) 0.0051(8) -0.0023(7)
F23 0.0262(7) 0.0547(10) 0.0446(8) -0.0176(7) 0.0080(6) -0.0172(7)
F24 0.0598(11) 0.0621(11) 0.0336(8) 0.0054(8) -0.0142(7) -0.0284(9)
Mo1 0.02080(9) 0.01558(9) 0.02028(9) -0.00053(6) 0.00569(6) -0.00256(6)
N1 0.0234(9) 0.0211(9) 0.0198(8) -0.0015(7) 0.0060(7) -0.0037(7)
N2 0.0217(8) 0.0184(8) 0.0206(8) -0.0022(7) 0.0060(6) -0.0026(7)
N3 0.0233(9) 0.0219(9) 0.0289(9) 0.0003(7) 0.0051(7) 0.0006(7)
P1 0.0281(3) 0.0173(2) 0.0211(2) -0.00054(19) 0.0054(2) 0.0006(2)
P2 0.0297(3) 0.0244(3) 0.0215(3) 0.0003(2) 0.0055(2) -0.0016(2)
F7 0.059(6) 0.158(8) 0.043(5) 0.039(5) 0.010(4) -0.026(6)
F8 0.122(8) 0.070(4) 0.038(3) 0.001(3) -0.040(4) 0.013(5)
F9 0.067(5) 0.160(13) 0.043(3) 0.024(6) 0.004(3) 0.081(7)
F10 0.153(11) 0.033(3) 0.069(4) -0.003(2) -0.012(5) 0.052(5)
F11 0.050(4) 0.063(5) 0.054(4) -0.033(3) -0.008(3) 0.015(4)
F12 0.063(4) 0.075(7) 0.114(8) -0.049(5) 0.058(4) -0.029(4)
F7A 0.055(7) 0.236(16) 0.034(4) 0.039(7) 0.011(4) 0.058(8)
F9A 0.123(10) 0.063(4) 0.058(4) 0.030(3) -0.019(5) 0.028(5)
F8A 0.102(7) 0.086(7) 0.056(4) 0.035(5) -0.043(4) -0.050(6)
F10A 0.088(6) 0.096(9) 0.083(5) -0.018(5) 0.023(4) 0.070(6)
F11A 0.062(6) 0.087(7) 0.202(12) -0.106(8) 0.060(7) -0.044(5)
F12A 0.155(9) 0.051(4) 0.042(3) -0.003(3) 0.045(4) 0.025(5)

loop_
_atom_type_symbol
_atom_type_description
_atom_type_scat_dispersion_real
_atom_type_scat_dispersion_imag
_atom_type_scat_source
C C 0.0181 0.0091 'International Tables Vol C Tables 4.2.6.8 and 6.1.1.4'
H H 0.0000 0.0000 'International Tables Vol C Tables 4.2.6.8 and 6.1.1.4'
B B 0.0090 0.0039 'International Tables Vol C Tables 4.2.6.8 and 6.1.1.4'
F F 0.0727 0.0534 'International Tables Vol C Tables 4.2.6.8 and 6.1.1.4'
Mo Mo -0.0483 2.7339 'International Tables Vol C Tables 4.2.6.8 and 6.1.1.4'
N N 0.0311 0.0180 'International Tables Vol C Tables 4.2.6.8 and 6.1.1.4'
P P 0.2955 0.4335 'International Tables Vol C Tables 4.2.6.8 and 6.1.1.4'

loop_
_geom_angle_atom_site_label_1
_geom_angle_atom_site_label_2
_geom_angle_atom_site_label_3
_geom_angle
N1 C1 C2 124.0(2)
N1 C1 H1 118.0
C2 C1 H1 118.0
C1 C2 C3 119.9(2)
C1 C2 H2 120.1
C3 C2 H2 120.1
C4 C3 C2 117.6(2)
C4 C3 H3 121.2
C2 C3 H3 121.2
C3 C4 C5 120.3(2)
C3 C4 H4 119.8
C5 C4 H4 119.8
N1 C5 C4 122.5(2)
N1 C5 C6 114.29(19)
C4 C5 C6 123.2(2)
N2 C6 C7 122.32(19)
N2 C6 C5 112.65(19)
C7 C6 C5 125.0(2)
C6 C7 C8 121.2(2)
C6 C7 H7 119.4
C8 C7 H7 119.4
C9 C8 C7 116.5(2)
C9 C8 C16 122.4(2)
C7 C8 C16 121.1(2)
C10 C9 C8 121.3(2)
C10 C9 H9 119.3
C8 C9 H9 119.3
N2 C10 C9 121.4(2)
N2 C10 C11 112.94(19)
C9 C10 C11 125.6(2)
N3 C11 C12 122.1(2)
N3 C11 C10 114.38(19)
C12 C11 C10 123.5(2)
C13 C12 C11 120.3(2)
C13 C12 H12 119.9
C11 C12 H12 119.9
C12 C13 C14 118.0(2)
C12 C13 H13 121.0
C14 C13 H13 121.0
C15 C14 C13 119.6(2)
C15 C14 H14 120.2
C13 C14 H14 120.2
N3 C15 C14 123.6(2)
N3 C15 H15 118.2
C14 C15 H15 118.2
C21 C16 C17 118.5(2)
C21 C16 C8 121.2(2)
C17 C16 C8 120.3(2)
C18 C17 C16 120.7(2)
C18 C17 H17 119.7
C16 C17 H17 119.7
C19 C18 C17 120.3(2)
C19 C18 H18 119.8
C17 C18 H18 119.8
C18 C19 C20 119.5(2)
C18 C19 H19 120.3
C20 C19 H19 120.3
C21 C20 C19 120.5(2)
C21 C20 H20 119.8
C19 C20 H20 119.8
C20 C21 C16 120.5(2)
C20 C21 H21 119.7
C16 C21 H21 119.7
C27 C22 C23 119.2(3)
C27 C22 P1 118.6(2)
C23 C22 P1 122.1(2)
C24 C23 C22 120.3(4)
C24 C23 H23 119.9
C22 C23 H23 119.9
C25 C24 C23 120.3(4)
C25 C24 H24 119.8
C23 C24 H24 119.8
C24 C25 C26 120.9(3)
C24 C25 H25 119.5
C26 C25 H25 119.5
C27 C26 C25 119.2(4)
C27 C26 H26 120.4
C25 C26 H26 120.4
C26 C27 C22 120.0(3)
C26 C27 H27 120.0
C22 C27 H27 120.0
C29 C28 C33 118.3(2)
C29 C28 P1 122.58(17)
C33 C28 P1 119.07(17)
C30 C29 C28 120.5(2)
C30 C29 H29 119.8
C28 C29 H29 119.8
C31 C30 C29 120.6(2)
C31 C30 H30 119.7
C29 C30 H30 119.7
C32 C31 C30 119.5(2)
C32 C31 H31 120.2
C30 C31 H31 120.2
C31 C32 C33 120.2(2)
C31 C32 H32 119.9
C33 C32 H32 119.9
C32 C33 C28 120.9(2)
C32 C33 H33 119.6
C28 C33 H33 119.6
P1 C34 H34A 109.5
P1 C34 H34B 109.5
H34A C34 H34B 109.5
P1 C34 H34C 109.5
H34A C34 H34C 109.5
H34B C34 H34C 109.5
C40 C35 C36 118.9(3)
C40 C35 P2 119.1(2)
C36 C35 P2 121.8(3)
C37 C36 C35 120.2(4)
C37 C36 H36 119.9
C35 C36 H36 119.9
C38 C37 C36 120.5(4)
C38 C37 H37 119.7
C36 C37 H37 119.7
C37 C38 C39 120.8(4)
C37 C38 H38 119.6
C39 C38 H38 119.6
C38 C39 C40 119.2(5)
C38 C39 H39 120.4
C40 C39 H39 120.4
C35 C40 C39 120.3(4)
C35 C40 H40 119.8
C39 C40 H40 119.8
C42 C41 C46 118.9(2)
C42 C41 P2 118.43(18)
C46 C41 P2 122.57(19)
C41 C42 C43 120.4(2)
C41 C42 H42 119.8
C43 C42 H42 119.8
C44 C43 C42 120.6(3)
C44 C43 H43 119.7
C42 C43 H43 119.7
C45 C44 C43 119.1(3)
C45 C44 H44 120.5
C43 C44 H44 120.5
C44 C45 C46 120.8(3)
C44 C45 H45 119.6
C46 C45 H45 119.6
C41 C46 C45 120.1(3)
C41 C46 H46 119.9
C45 C46 H46 119.9
P2 C47 H47A 109.5
P2 C47 H47B 109.5
H47A C47 H47B 109.5
P2 C47 H47C 109.5
H47A C47 H47C 109.5
H47B C47 H47C 109.5
C49 C48 Mo1 82.23(16)
C49 C48 H48A 114.9
Mo1 C48 H48A 114.9
C49 C48 H48B 114.9
Mo1 C48 H48B 114.9
H48A C48 H48B 112.0
C48 C49 Mo1 62.00(14)
C48 C49 H49A 113(3)
Mo1 C49 H49A 51(3)
C48 C49 H49C 114(3)
Mo1 C49 H49C 118(3)
H49A C49 H49C 96(4)
C48 C49 H49B 112(3)
Mo1 C49 H49B 121(3)
H49A C49 H49B 103(4)
H49C C49 H49B 117(4)
C55 C50 C51 115.6(2)
C55 C50 B1 122.52(19)
C51 C50 B1 121.58(19)
C52 C51 C50 122.5(2)
C52 C51 H51 118.7
C50 C51 H51 118.7
C53 C52 C51 120.9(2)
C53 C52 C56 120.2(2)
C51 C52 C56 118.9(2)
C52 C53 C54 117.8(2)
C52 C53 H53 121.1
C54 C53 H53 121.1
C53 C54 C55 121.2(2)
C53 C54 C57 120.0(2)
C55 C54 C57 118.8(2)
C54 C55 C50 121.9(2)
C54 C55 H55 119.0
C50 C55 H55 119.0
F2 C56 F3 107.5(3)
F2 C56 F1 104.8(3)
F3 C56 F1 105.8(3)
F2 C56 C52 112.2(2)
F3 C56 C52 113.5(2)
F1 C56 C52 112.6(2)
F6 C57 F5 107.4(3)
F6 C57 F4 105.2(3)
F5 C57 F4 105.1(2)
F6 C57 C54 112.8(2)
F5 C57 C54 113.3(2)
F4 C57 C54 112.4(2)
C63 C58 C59 115.8(2)
C63 C58 B1 121.18(19)
C59 C58 B1 122.8(2)
C60 C59 C58 121.6(2)
C60 C59 H59 119.2
C58 C59 H59 119.2
C61 C60 C59 121.3(2)
C61 C60 C64 120.3(2)
C59 C60 C64 118.4(2)
C60 C61 C62 118.1(2)
C60 C61 H61 121.0
C62 C61 H61 121.0
C61 C62 C63 120.6(2)
C61 C62 C65 120.5(2)
C63 C62 C65 118.9(2)
C62 C63 C58 122.5(2)
C62 C63 H63 118.7
C58 C63 H63 118.7
F8A C64 F7A 109.8(12)
F9 C64 F7 109.0(11)
F8A C64 F9A 103.2(9)
F7A C64 F9A 103.0(10)
F9 C64 F8 107.2(8)
F7 C64 F8 102.3(11)
F8A C64 C60 113.5(5)
F9 C64 C60 115.1(6)
F7A C64 C60 114.2(7)
F7 C64 C60 111.3(8)
F9A C64 C60 112.1(7)
F8 C64 C60 111.1(5)
F11A C65 F10A 108.7(10)
F11A C65 F12A 110.0(11)
F10A C65 F12A 103.7(8)
F10 C65 F12 106.8(9)
F10 C65 F11 106.0(9)
F12 C65 F11 100.0(7)
F11A C65 C62 111.2(6)
F10 C65 C62 115.3(7)
F10A C65 C62 111.0(7)
F12A C65 C62 111.9(5)
F12 C65 C62 114.2(5)
F11 C65 C62 113.1(5)
C71 C66 C67 115.59(19)
C71 C66 B1 119.20(18)
C67 C66 B1 125.01(19)
C68 C67 C66 122.0(2)
C68 C67 H67 119.0
C66 C67 H67 119.0
C69 C68 C67 121.1(2)
C69 C68 C72 119.4(2)
C67 C68 C72 119.4(2)
C68 C69 C70 117.9(2)
C68 C69 H69 121.1
C70 C69 H69 121.1
C69 C70 C71 120.9(2)
C69 C70 C73 121.3(2)
C71 C70 C73 117.7(2)
C70 C71 C66 122.5(2)
C70 C71 H71 118.8
C66 C71 H71 118.8
F14 C72 F13 106.7(2)
F14 C72 F15 106.5(2)
F13 C72 F15 105.4(2)
F14 C72 C68 112.2(2)
F13 C72 C68 113.01(19)
F15 C72 C68 112.4(2)
F17 C73 F16 108.1(2)
F17 C73 F18 105.5(2)
F16 C73 F18 105.1(2)
F17 C73 C70 112.4(2)
F16 C73 C70 114.3(2)
F18 C73 C70 110.8(2)
C75 C74 C79 116.0(2)
C75 C74 B1 124.47(18)
C79 C74 B1 119.42(19)
C76 C75 C74 121.7(2)
C76 C75 H75 119.2
C74 C75 H75 119.2
C77 C76 C75 121.2(2)
C77 C76 C80 119.9(2)
C75 C76 C80 118.9(2)
C76 C77 C78 117.9(2)
C76 C77 H77 121.0
C78 C77 H77 121.0
C79 C78 C77 120.7(2)
C79 C78 C81 118.7(2)
C77 C78 C81 120.5(2)
C78 C79 C74 122.5(2)
C78 C79 H79 118.8
C74 C79 H79 118.8
F19 C80 F21 106.8(2)
F19 C80 F20 106.3(2)
F21 C80 F20 105.7(2)
F19 C80 C76 113.0(2)
F21 C80 C76 113.4(2)
F20 C80 C76 111.16(19)
F24 C81 F22 106.3(2)
F24 C81 F23 106.9(2)
F22 C81 F23 106.5(2)
F24 C81 C78 112.6(2)
F22 C81 C78 111.5(2)
F23 C81 C78 112.6(2)
C58 B1 C66 113.28(17)
C58 B1 C74 104.28(17)
C66 B1 C74 111.60(17)
C58 B1 C50 113.97(17)
C66 B1 C50 104.03(16)
C74 B1 C50 109.85(17)
N2 Mo1 N3 74.07(7)
N2 Mo1 C48 153.94(9)
N3 Mo1 C48 131.48(9)
N2 Mo1 N1 72.70(7)
N3 Mo1 N1 145.69(7)
C48 Mo1 N1 82.54(8)
N2 Mo1 C49 165.33(8)
N3 Mo1 C49 96.00(9)
C48 Mo1 C49 35.77(10)
N1 Mo1 C49 118.23(8)
N2 Mo1 P1 84.18(5)
N3 Mo1 P1 94.11(5)
C48 Mo1 P1 88.26(7)
N1 Mo1 P1 90.84(5)
C49 Mo1 P1 85.83(7)
N2 Mo1 P2 99.52(5)
N3 Mo1 P2 87.65(5)
C48 Mo1 P2 88.07(7)
N1 Mo1 P2 89.57(5)
C49 Mo1 P2 90.66(7)
P1 Mo1 P2 176.223(19)
N2 Mo1 H49A 145.1(17)
N3 Mo1 H49A 73.5(17)
C48 Mo1 H49A 58.3(17)
N1 Mo1 H49A 140.8(17)
C49 Mo1 H49A 22.6(17)
P1 Mo1 H49A 85.7(16)
P2 Mo1 H49A 91.6(16)
C1 N1 C5 115.64(19)
C1 N1 Mo1 126.80(15)
C5 N1 Mo1 117.56(14)
C6 N2 C10 117.25(18)
C6 N2 Mo1 122.41(14)
C10 N2 Mo1 120.04(14)
C15 N3 C11 116.3(2)
C15 N3 Mo1 126.12(16)
C11 N3 Mo1 117.58(14)
C22 P1 C34 104.31(13)
C22 P1 C28 103.92(10)
C34 P1 C28 101.83(11)
C22 P1 Mo1 113.29(8)
C34 P1 Mo1 112.99(8)
C28 P1 Mo1 118.86(7)
C35 P2 C41 103.91(11)
C35 P2 C47 102.72(14)
C41 P2 C47 102.16(12)
C35 P2 Mo1 113.14(9)
C41 P2 Mo1 115.21(8)
C47 P2 Mo1 117.89(9)

loop_
_geom_bond_atom_site_label_1
_geom_bond_atom_site_label_2
_geom_bond_distance
C1 N1 1.365(3)
C1 C2 1.374(3)
C1 H1 0.93(3)
C2 C3 1.387(4)
C2 H2 0.97(3)
C3 C4 1.377(3)
C3 H3 0.99(3)
C4 C5 1.401(3)
C4 H4 0.96(3)
C5 N1 1.366(3)
C5 C6 1.449(3)
C6 N2 1.375(3)
C6 C7 1.378(3)
C7 C8 1.400(3)
C7 H7 0.93(3)
C8 C9 1.397(3)
C8 C16 1.479(3)
C9 C10 1.392(3)
C9 H9 0.96(3)
C10 N2 1.381(3)
C10 C11 1.442(3)
C11 N3 1.369(3)
C11 C12 1.401(3)
C12 C13 1.373(4)
C12 H12 0.93(3)
C13 C14 1.397(4)
C13 H13 0.96(3)
C14 C15 1.372(4)
C14 H14 0.95(3)
C15 N3 1.368(3)
C15 H15 0.98(3)
C16 C21 1.397(3)
C16 C17 1.399(3)
C17 C18 1.390(3)
C17 H17 0.92(3)
C18 C19 1.383(4)
C18 H18 0.93(3)
C19 C20 1.389(4)
C19 H19 0.94(3)
C20 C21 1.389(3)
C20 H20 0.91(3)
C21 H21 0.89(3)
C22 C27 1.398(4)
C22 C23 1.400(4)
C22 P1 1.823(2)
C23 C24 1.381(5)
C23 H23 1.08(4)
C24 C25 1.362(6)
C24 H24 1.04(5)
C25 C26 1.399(6)
C25 H25 0.98(5)
C26 C27 1.394(4)
C26 H26 0.92(4)
C27 H27 1.01(3)
C28 C29 1.391(3)
C28 C33 1.401(3)
C28 P1 1.836(2)
C29 C30 1.388(3)
C29 H29 0.95(3)
C30 C31 1.387(4)
C30 H30 0.96(3)
C31 C32 1.378(4)
C31 H31 0.96(3)
C32 C33 1.387(4)
C32 H32 0.94(3)
C33 H33 0.96(3)
C34 P1 1.829(3)
C34 H34A 0.971(19)
C34 H34B 0.971(19)
C34 H34C 0.971(19)
C35 C40 1.383(5)
C35 C36 1.397(4)
C35 P2 1.827(3)
C36 C37 1.378(5)
C36 H36 0.9300
C37 C38 1.354(7)
C37 H37 0.9300
C38 C39 1.384(6)
C38 H38 0.9300
C39 C40 1.397(4)
C39 H39 0.9300
C40 H40 0.9300
C41 C42 1.382(3)
C41 C46 1.388(3)
C41 P2 1.831(2)
C42 C43 1.388(4)
C42 H42 1.03(3)
C43 C44 1.382(4)
C43 H43 1.04(4)
C44 C45 1.372(4)
C44 H44 0.89(4)
C45 C46 1.392(4)
C45 H45 1.05(4)
C46 H46 1.04(3)
C47 P2 1.837(3)
C47 H47A 0.972(19)
C47 H47B 0.972(19)
C47 H47C 0.972(19)
C48 C49 1.452(4)
C48 Mo1 2.194(2)
C48 H48A 1.01(2)
C48 H48B 1.01(2)
C49 Mo1 2.462(3)
C49 H49A 0.99(6)
C49 H49C 0.97(6)
C49 H49B 1.08(6)
C50 C55 1.396(3)
C50 C51 1.404(3)
C50 B1 1.643(3)
C51 C52 1.387(3)
C51 H51 0.97(3)
C52 C53 1.382(4)
C52 C56 1.500(4)
C53 C54 1.384(4)
C53 H53 0.98(3)
C54 C55 1.395(3)
C54 C57 1.489(4)
C55 H55 0.94(3)
C56 F2 1.314(4)
C56 F3 1.318(3)
C56 F1 1.323(4)
C57 F6 1.313(4)
C57 F5 1.323(3)
C57 F4 1.327(3)
C58 C63 1.399(3)
C58 C59 1.405(3)
C58 B1 1.632(3)
C59 C60 1.395(3)
C59 H59 0.93(3)
C60 C61 1.383(4)
C60 C64 1.503(3)
C61 C62 1.386(4)
C61 H61 0.87(3)
C62 C63 1.391(3)
C62 C65 1.497(4)
C63 H63 0.95(3)
C64 F8A 1.269(10)
C64 F9 1.284(10)
C64 F7A 1.285(15)
C64 F7 1.302(13)
C64 F9A 1.333(12)
C64 F8 1.364(11)
C65 F11A 1.289(11)
C65 F10 1.306(10)
C65 F10A 1.309(12)
C65 F12A 1.310(9)
C65 F12 1.339(10)
C65 F11 1.346(10)
C66 C71 1.397(3)
C66 C67 1.402(3)
C66 B1 1.635(3)
C67 C68 1.393(3)
C67 H67 0.95(3)
C68 C69 1.384(3)
C68 C72 1.498(3)
C69 C70 1.384(3)
C69 H69 0.94(3)
C70 C71 1.390(3)
C70 C73 1.490(3)
C71 H71 0.94(3)
C72 F14 1.324(3)
C72 F13 1.329(3)
C72 F15 1.335(3)
C73 F17 1.319(3)
C73 F16 1.320(3)
C73 F18 1.356(3)
C74 C75 1.398(3)
C74 C79 1.400(3)
C74 B1 1.640(3)
C75 C76 1.397(3)
C75 H75 0.93(3)
C76 C77 1.384(3)
C76 C80 1.498(3)
C77 C78 1.390(3)
C77 H77 0.97(3)
C78 C79 1.386(3)
C78 C81 1.500(3)
C79 H79 0.94(3)
C80 F19 1.321(3)
C80 F21 1.331(3)
C80 F20 1.335(3)
C81 F24 1.331(3)
C81 F22 1.335(3)
C81 F23 1.336(3)
Mo1 N2 2.0811(18)
Mo1 N3 2.1461(19)
Mo1 N1 2.2022(18)
Mo1 P1 2.4842(6)
Mo1 P2 2.4895(6)
Mo1 H49A 1.99(6)

loop_
_geom_torsion_atom_site_label_1
_geom_torsion_atom_site_label_2
_geom_torsion_atom_site_label_3
_geom_torsion_atom_site_label_4
_geom_torsion
N1 C1 C2 C3 -0.1(4)
C1 C2 C3 C4 -1.6(4)
C2 C3 C4 C5 1.1(4)
C3 C4 C5 N1 1.1(3)
C3 C4 C5 C6 -178.6(2)
N1 C5 C6 N2 -1.5(3)
C4 C5 C6 N2 178.2(2)
N1 C5 C6 C7 177.3(2)
C4 C5 C6 C7 -3.1(3)
N2 C6 C7 C8 0.4(3)
C5 C6 C7 C8 -178.2(2)
C6 C7 C8 C9 -1.3(3)
C6 C7 C8 C16 178.6(2)
C7 C8 C9 C10 0.8(3)
C16 C8 C9 C10 -179.1(2)
C8 C9 C10 N2 0.7(3)
C8 C9 C10 C11 -177.2(2)
N2 C10 C11 N3 2.7(3)
C9 C10 C11 N3 -179.2(2)
N2 C10 C11 C12 -174.2(2)
C9 C10 C11 C12 3.9(4)
N3 C11 C12 C13 -1.8(4)
C10 C11 C12 C13 174.9(2)
C11 C12 C13 C14 -1.0(4)
C12 C13 C14 C15 2.0(4)
C13 C14 C15 N3 -0.3(4)
C9 C8 C16 C21 35.5(3)
C7 C8 C16 C21 -144.4(2)
C9 C8 C16 C17 -145.5(2)
C7 C8 C16 C17 34.6(3)
C21 C16 C17 C18 1.1(4)
C8 C16 C17 C18 -178.0(2)
C16 C17 C18 C19 -0.5(4)
C17 C18 C19 C20 -0.5(4)
C18 C19 C20 C21 0.9(4)
C19 C20 C21 C16 -0.3(4)
C17 C16 C21 C20 -0.7(3)
C8 C16 C21 C20 178.4(2)
C27 C22 C23 C24 1.0(4)
P1 C22 C23 C24 177.4(3)
C22 C23 C24 C25 -0.3(5)
C23 C24 C25 C26 0.1(6)
C24 C25 C26 C27 -0.8(5)
C25 C26 C27 C22 1.5(4)
C23 C22 C27 C26 -1.6(4)
P1 C22 C27 C26 -178.2(2)
C33 C28 C29 C30 -1.0(3)
P1 C28 C29 C30 177.36(19)
C28 C29 C30 C31 0.9(4)
C29 C30 C31 C32 -0.1(4)
C30 C31 C32 C33 -0.6(4)
C31 C32 C33 C28 0.4(4)
C29 C28 C33 C32 0.4(3)
P1 C28 C33 C32 -178.09(18)
C40 C35 C36 C37 -1.6(4)
P2 C35 C36 C37 -175.9(2)
C35 C36 C37 C38 0.2(5)
C36 C37 C38 C39 0.5(5)
C37 C38 C39 C40 0.3(5)
C36 C35 C40 C39 2.4(4)
P2 C35 C40 C39 176.8(2)
C38 C39 C40 C35 -1.7(5)
C46 C41 C42 C43 1.0(4)
P2 C41 C42 C43 -176.4(2)
C41 C42 C43 C44 1.4(5)
C42 C43 C44 C45 -2.7(5)
C43 C44 C45 C46 1.7(5)
C42 C41 C46 C45 -1.9(4)
P2 C41 C46 C45 175.3(2)
C44 C45 C46 C41 0.6(5)
C55 C50 C51 C52 0.9(3)
B1 C50 C51 C52 174.4(2)
C50 C51 C52 C53 0.3(4)
C50 C51 C52 C56 -177.7(2)
C51 C52 C53 C54 -1.0(4)
C56 C52 C53 C54 177.0(2)
C52 C53 C54 C55 0.3(4)
C52 C53 C54 C57 -179.3(2)
C53 C54 C55 C50 1.1(4)
C57 C54 C55 C50 -179.3(2)
C51 C50 C55 C54 -1.6(3)
B1 C50 C55 C54 -175.1(2)
C53 C52 C56 F2 -99.6(3)
C51 C52 C56 F2 78.5(3)
C53 C52 C56 F3 22.5(4)
C51 C52 C56 F3 -159.5(3)
C53 C52 C56 F1 142.5(3)
C51 C52 C56 F1 -39.4(4)
C53 C54 C57 F6 -124.9(3)
C55 C54 C57 F6 55.4(3)
C53 C54 C57 F5 -2.6(4)
C55 C54 C57 F5 177.8(3)
C53 C54 C57 F4 116.3(3)
C55 C54 C57 F4 -63.3(3)
C63 C58 C59 C60 -1.4(3)
B1 C58 C59 C60 -175.4(2)
C58 C59 C60 C61 -1.0(4)
C58 C59 C60 C64 -179.9(2)
C59 C60 C61 C62 1.8(4)
C64 C60 C61 C62 -179.4(2)
C60 C61 C62 C63 -0.2(4)
C60 C61 C62 C65 -179.6(2)
C61 C62 C63 C58 -2.4(3)
C65 C62 C63 C58 177.1(2)
C59 C58 C63 C62 3.1(3)
B1 C58 C63 C62 177.2(2)
C61 C60 C64 F8A 112.4(12)
C59 C60 C64 F8A -68.7(12)
C61 C60 C64 F9 19.1(11)
C59 C60 C64 F9 -162.0(11)
C61 C60 C64 F7A -120.6(13)
C59 C60 C64 F7A 58.2(13)
C61 C60 C64 F7 -105.5(11)
C59 C60 C64 F7 73.3(11)
C61 C60 C64 F9A -4.0(8)
C59 C60 C64 F9A 174.8(8)
C61 C60 C64 F8 141.1(8)
C59 C60 C64 F8 -40.0(8)
C61 C62 C65 F11A 106.4(13)
C63 C62 C65 F11A -73.1(13)
C61 C62 C65 F10 6.1(10)
C63 C62 C65 F10 -173.4(10)
C61 C62 C65 F10A -14.7(10)
C63 C62 C65 F10A 165.8(9)
C61 C62 C65 F12A -130.1(7)
C63 C62 C65 F12A 50.4(7)
C61 C62 C65 F12 -118.2(7)
C63 C62 C65 F12 62.3(7)
C61 C62 C65 F11 128.3(6)
C63 C62 C65 F11 -51.2(6)
C71 C66 C67 C68 2.1(3)
B1 C66 C67 C68 176.98(19)
C66 C67 C68 C69 -0.3(3)
C66 C67 C68 C72 -177.8(2)
C67 C68 C69 C70 -1.3(3)
C72 C68 C69 C70 176.2(2)
C68 C69 C70 C71 1.0(3)
C68 C69 C70 C73 179.6(2)
C69 C70 C71 C66 0.9(3)
C73 C70 C71 C66 -177.7(2)
C67 C66 C71 C70 -2.4(3)
B1 C66 C71 C70 -177.6(2)
C69 C68 C72 F14 -88.2(3)
C67 C68 C72 F14 89.4(3)
C69 C68 C72 F13 151.0(2)
C67 C68 C72 F13 -31.4(3)
C69 C68 C72 F15 31.9(3)
C67 C68 C72 F15 -150.6(2)
C69 C70 C73 F17 119.6(3)
C71 C70 C73 F17 -61.8(3)
C69 C70 C73 F16 -4.1(4)
C71 C70 C73 F16 174.5(2)
C69 C70 C73 F18 -122.6(2)
C71 C70 C73 F18 56.0(3)
C79 C74 C75 C76 -1.5(3)
B1 C74 C75 C76 -177.70(19)
C74 C75 C76 C77 0.9(3)
C74 C75 C76 C80 -176.3(2)
C75 C76 C77 C78 0.3(3)
C80 C76 C77 C78 177.4(2)
C76 C77 C78 C79 -0.7(3)
C76 C77 C78 C81 -177.8(2)
C77 C78 C79 C74 0.0(3)
C81 C78 C79 C74 177.2(2)
C75 C74 C79 C78 1.1(3)
B1 C74 C79 C78 177.4(2)
C77 C76 C80 F19 132.9(2)
C75 C76 C80 F19 -49.9(3)
C77 C76 C80 F21 11.1(3)
C75 C76 C80 F21 -171.6(2)
C77 C76 C80 F20 -107.7(3)
C75 C76 C80 F20 69.5(3)
C79 C78 C81 F24 39.5(3)
C77 C78 C81 F24 -143.3(2)
C79 C78 C81 F22 -79.8(3)
C77 C78 C81 F22 97.4(3)
C79 C78 C81 F23 160.6(2)
C77 C78 C81 F23 -22.3(3)
C63 C58 B1 C66 39.2(3)
C59 C58 B1 C66 -147.1(2)
C63 C58 B1 C74 -82.3(2)
C59 C58 B1 C74 91.3(2)
C63 C58 B1 C50 157.89(19)
C59 C58 B1 C50 -28.5(3)
C71 C66 B1 C58 -162.37(19)
C67 C66 B1 C58 22.9(3)
C71 C66 B1 C74 -45.0(3)
C67 C66 B1 C74 140.2(2)
C71 C66 B1 C50 73.3(2)
C67 C66 B1 C50 -101.4(2)
C75 C74 B1 C58 98.1(2)
C79 C74 B1 C58 -77.9(2)
C75 C74 B1 C66 -24.5(3)
C79 C74 B1 C66 159.45(19)
C75 C74 B1 C50 -139.4(2)
C79 C74 B1 C50 44.6(3)
C55 C50 B1 C58 -38.5(3)
C51 C50 B1 C58 148.51(19)
C55 C50 B1 C66 85.4(2)
C51 C50 B1 C66 -87.6(2)
C55 C50 B1 C74 -155.04(19)
C51 C50 B1 C74 31.9(3)
C2 C1 N1 C5 2.2(3)
C2 C1 N1 Mo1 -177.57(17)
C4 C5 N1 C1 -2.6(3)
C6 C5 N1 C1 177.05(18)
C4 C5 N1 Mo1 177.14(16)
C6 C5 N1 Mo1 -3.2(2)
C7 C6 N2 C10 1.1(3)
C5 C6 N2 C10 179.85(18)
C7 C6 N2 Mo1 -172.69(16)
C5 C6 N2 Mo1 6.1(2)
C9 C10 N2 C6 -1.6(3)
C11 C10 N2 C6 176.53(18)
C9 C10 N2 Mo1 172.26(16)
C11 C10 N2 Mo1 -9.6(2)
C14 C15 N3 C11 -2.4(4)
C14 C15 N3 Mo1 179.3(2)
C12 C11 N3 C15 3.4(3)
C10 C11 N3 C15 -173.5(2)
C12 C11 N3 Mo1 -178.16(18)
C10 C11 N3 Mo1 4.9(3)
C27 C22 P1 C34 -179.8(2)
C23 C22 P1 C34 3.8(2)
C27 C22 P1 C28 -73.4(2)
C23 C22 P1 C28 110.1(2)
C27 C22 P1 Mo1 57.0(2)
C23 C22 P1 Mo1 -119.5(2)
C29 C28 P1 C22 27.0(2)
C33 C28 P1 C22 -154.57(19)
C29 C28 P1 C34 135.2(2)
C33 C28 P1 C34 -46.4(2)
C29 C28 P1 Mo1 -99.95(19)
C33 C28 P1 Mo1 78.44(18)
C40 C35 P2 C41 67.6(2)
C36 C35 P2 C41 -118.2(2)
C40 C35 P2 C47 173.7(2)
C36 C35 P2 C47 -12.0(2)
C40 C35 P2 Mo1 -58.1(2)
C36 C35 P2 Mo1 116.2(2)
C42 C41 P2 C35 -67.8(2)
C46 C41 P2 C35 114.9(2)
C42 C41 P2 C47 -174.4(2)
C46 C41 P2 C47 8.3(2)
C42 C41 P2 Mo1 56.5(2)
C46 C41 P2 Mo1 -120.8(2)
